data_7121100
loop_
_publ_author_name
'Nolla-Saltiel, Roberto'
'Geer, Ana M.'
'Lewis, William'
'Blake, Alexander J.'
'Kays, Deborah L.'

_publ_section_title
;
 Dehydrogenation of dimethylamine-borane mediated by Group 1 pincer
 complexes.
;
_journal_issue 15
_journal_name_full 'Chemical communications (Cambridge, England)'
_journal_page_first 1825
_journal_page_last 1828
_journal_paper_doi 10.1039/c7cc08385h
_journal_volume 54
_journal_year 2018
_chemical_formula_moiety 'C50 H55 Li N3 O'
_chemical_formula_sum 'C50 H55 Li N3 O'
_chemical_formula_weight 720.91
_space_group_crystal_system monoclinic
_space_group_IT_number 14
_space_group_name_Hall '-P 2yn'
_space_group_name_H-M_alt 'P 1 21/n 1'
_symmetry_space_group_name_Hall '-P 2yn'
_symmetry_space_group_name_H-M 'P 1 21/n 1'
_atom_sites_solution_hydrogens geom
_atom_sites_solution_primary direct
_atom_sites_solution_secondary difmap
_audit_creation_date 2017-10-02
_audit_creation_method
;
Olex2 1.2
(compiled 2017.08.10 svn.r3458 for OlexSys, GUI svn.r5381)
;
_audit_update_record
;
2017-10-25 deposited with the CCDC.
2018-01-04 downloaded from the CCDC.
;
_cell_angle_alpha 90
_cell_angle_beta 105.0737(12)
_cell_angle_gamma 90
_cell_formula_units_Z 4
_cell_length_a 13.65773(16)
_cell_length_b 21.7068(3)
_cell_length_c 14.23975(17)
_cell_measurement_reflns_used 17705
_cell_measurement_temperature 120(2)
_cell_measurement_theta_max 73.3710
_cell_measurement_theta_min 3.7960
_cell_volume 4076.34(9)
_computing_cell_refinement 'CrysAlisPro 1.171.38.41 (Rigaku OD, 2015)'
_computing_data_collection 'CrysAlisPro 1.171.38.41 (Rigaku OD, 2015)'
_computing_data_reduction 'CrysAlisPro 1.171.38.41 (Rigaku OD, 2015)'
_computing_molecular_graphics 'Olex2 (Dolomanov et al., 2009)'
_computing_publication_material 'Olex2 (Dolomanov et al., 2009)'
_computing_structure_refinement 'ShelXL (Sheldrick, 2015)'
_computing_structure_solution 'SIR2004 (Burla et al., 2007)'
_diffrn_ambient_temperature 120(2)
_diffrn_crystal_treatment 'flash frozen in gaseous N2'
_diffrn_detector 'CCD area detector'
_diffrn_detector_type 'Agilent Diffraction Atlas S2 detector'
_diffrn_measured_fraction_theta_full 0.9997
_diffrn_measured_fraction_theta_max 0.9874
_diffrn_measurement_details
;
List of Runs (angles in degrees, time in seconds):

  # Type    Start    End  Width  t~exp~   \w     \q     \k     \f   Frames
#--------------------------------------------------------------------------
  1  \w    -50.00  34.00   1.00    5.00    --  -38.50  38.00  30.00   84
  2  \w   -111.00 -16.00   1.00    5.00    --  -38.50 -38.00 -60.00   95
  3  \w      2.00  98.00   1.00    5.00    --   42.83-125.00   0.00   96
  4  \w     20.00 115.00   1.00    5.00    --   42.83  38.00-150.00   95
  5  \w     24.00 150.00   1.00   20.00    --  104.50 -15.00  60.00  126
  6  \w     30.00  91.00   1.00   20.00    --  104.50 -30.00 -30.00   61
  7  \w     81.00 178.00   1.00   20.00    --  104.50  30.00  60.00   97
  8  \w     30.00  91.00   1.00   20.00    --  104.50 -30.00-150.00   61
  9  \w     33.00  98.00   1.00   20.00    --  104.50 -45.00-180.00   65
 10  \w     33.00  98.00   1.00   20.00    --  104.50 -45.00  90.00   65
 11  \w     30.00  91.00   1.00   20.00    --  104.50 -30.00 -90.00   61
 12  \w     23.00 109.00   1.00   20.00    --  104.50 -94.00-150.00   86
 13  \w      2.00  98.00   1.00    5.00    --   42.83-125.00 150.00   96
 14  \w     20.00 115.00   1.00    5.00    --   42.83  38.00 -60.00   95
 15  \w     16.00 113.00   1.00    5.00    --   42.83  57.00  90.00   97
 16  \w     23.00 109.00   1.00   20.00    --  104.50 -94.00   0.00   86
 17  \w     59.00 178.00   1.00   20.00    --  104.50  15.00-180.00  119
 18  \w     77.00 175.00   1.00   20.00    --  104.50  61.00 -60.00   98
 19  \w     80.00 105.00   1.00   20.00    --  104.50  45.00   0.00   25
 20  \w     23.00 109.00   1.00   20.00    --  104.50 -94.00  90.00   86
 21  \w     77.00 175.00   1.00   20.00    --  104.50  61.00-120.00   98
;
_diffrn_measurement_device '\k-geometry diffractometer'
_diffrn_measurement_device_type 'SuperNova, Atlas'
_diffrn_measurement_specimen_support 'MiTeGen micromount'
_diffrn_orient_matrix_type 'CrysAlisPro convention (1999,Acta A55,543-557)'
_diffrn_orient_matrix_UB_11 -0.0275936000
_diffrn_orient_matrix_UB_12 -0.0464671000
_diffrn_orient_matrix_UB_13 -0.0845461000
_diffrn_orient_matrix_UB_21 0.1039158000
_diffrn_orient_matrix_UB_22 -0.0315030000
_diffrn_orient_matrix_UB_23 0.0380034000
_diffrn_orient_matrix_UB_31 -0.0456925000
_diffrn_orient_matrix_UB_32 -0.0434323000
_diffrn_orient_matrix_UB_33 0.0629216000
_diffrn_radiation_collimation 'focusing mirrors'
_diffrn_radiation_monochromator mirror
_diffrn_radiation_probe x-ray
_diffrn_radiation_wavelength 1.54184
_diffrn_radiation_wavelength_determination fundamental
_diffrn_radiation_xray_symbol K-L~2,3~
_diffrn_reflns_av_R_equivalents 0.0352
_diffrn_reflns_av_unetI/netI 0.0202
_diffrn_reflns_Laue_measured_fraction_full 1.000
_diffrn_reflns_Laue_measured_fraction_max 0.988
_diffrn_reflns_limit_h_max 17
_diffrn_reflns_limit_h_min -16
_diffrn_reflns_limit_k_max 26
_diffrn_reflns_limit_k_min -26
_diffrn_reflns_limit_l_max 17
_diffrn_reflns_limit_l_min -15
_diffrn_reflns_number 46635
_diffrn_reflns_point_group_measured_fraction_full 1.000
_diffrn_reflns_point_group_measured_fraction_max 0.988
_diffrn_reflns_theta_full 67.684
_diffrn_reflns_theta_max 73.839
_diffrn_reflns_theta_min 3.805
_diffrn_source 'microfocus sealed tube'
_diffrn_source_current 0.8
_diffrn_source_power 0.04
_diffrn_source_target Cu
_diffrn_source_type 'Agilent Diffraction microfocus tube'
_diffrn_source_voltage 50
_exptl_absorpt_coefficient_mu 0.526
_exptl_absorpt_correction_T_max 0.953
_exptl_absorpt_correction_T_min 0.927
_exptl_absorpt_correction_type gaussian
_exptl_absorpt_process_details
;
CrysAlisPro 1.171.38.41 (Rigaku Oxford Diffraction, 2015)
Numerical absorption correction based on gaussian integration over
            a multifaceted crystal model
Empirical absorption correction using spherical harmonics,
 implemented in SCALE3 ABSPACK scaling algorithm.
;
_exptl_crystal_colour 'clear orange'
_exptl_crystal_colour_lustre clear
_exptl_crystal_colour_primary orange
_exptl_crystal_density_diffrn 1.175
_exptl_crystal_description prism
_exptl_crystal_F_000 1768.000
_exptl_crystal_size_max 0.219
_exptl_crystal_size_mid 0.174
_exptl_crystal_size_min 0.121
_refine_diff_density_max 0.662
_refine_diff_density_min -0.253
_refine_diff_density_rms 0.038
_refine_ls_extinction_method none
_refine_ls_goodness_of_fit_ref 1.017
_refine_ls_hydrogen_treatment constr
_refine_ls_matrix_type full
_refine_ls_number_parameters 625
_refine_ls_number_reflns 8151
_refine_ls_number_restraints 202
_refine_ls_restrained_S_all 1.012
_refine_ls_R_factor_all 0.0565
_refine_ls_R_factor_gt 0.0479
_refine_ls_shift/su_max 0.001
_refine_ls_shift/su_mean 0.000
_refine_ls_structure_factor_coef Fsqd
_refine_ls_weighting_details 'w=1/[\s^2^(Fo^2^)+(0.0625P)^2^+1.8272P] where P=(Fo^2^+2Fc^2^)/3'
_refine_ls_weighting_scheme calc
_refine_ls_wR_factor_gt 0.1234
_refine_ls_wR_factor_ref 0.1304
_reflns_Friedel_coverage 0.000
_reflns_number_gt 6967
_reflns_number_total 8151
_reflns_threshold_expression 'I > 2\s(I)'
_cod_data_source_file c7cc08385h2.cif
_cod_data_source_block lirnlj
_cod_depositor_comments 'Adding full bibliography for 7121096--7121101.cif.'
_cod_original_cell_volume 4076.34(8)
_cod_database_code 7121100
_nottingham_internal_coll_name LIRNLJ
_nottingham_internal_coll_number 15977
_nottingham_internal_coll_client RNL/DLK
_nottingham_internal_coll_type custom
_nottingham_internal_coll_frame_method 'ofand \w scans'
_nottingham_internal_coll_frame_time 'degrees,, 5.00, 20.00'
_nottingham_internal_coll_frame_width 'in, 1.00'
_nottingham_internal_coll_user pcxrn3
_nottingham_internal_coll_date 19/04/2016
_nottingham_internal_coll_location NOTTS
_nottingham_internal_coll_instrument 'GVB, PL13110001'
_nottingham_internal_process_date 20/04/2016
_nottingham_internal_process_user pcxrn3
_nottingham_internal_solution_date 17/06/16
_nottingham_internal_solution_user pcxrn3
_nottingham_internal_refinement_date 17/06/16
_nottingham_internal_refinement_user pcxrn3
_nottingham_internal_self_archive_date 21/09/2017
_nottingham_internal_self_validation_date 21/09/2017
_nottingham_internal_self_validation_user pcxrn3
_nottingham_internal_validation_date 20/10/2017
_nottingham_internal_validation_user pczwl
_nottingham_internal_archive_date 20/10/2017
_shelx_shelxl_version_number 2016/6
_chemical_oxdiff_formula 'C50 H55 N3 Li O'
_chemical_oxdiff_usercomment 'LIRNLJ #15977 GVB-992 IN FOMBLIN FILM ON MICROMOUNT FOR RN/DLK'
_shelx_space_group_comment
;
The symmetry employed for this shelxl refinement is uniquely defined
by the following loop, which should always be used as a source of
symmetry information in preference to the above space-group names.
They are only intended as comments.
;
_shelx_estimated_absorpt_t_max 0.939
_shelx_estimated_absorpt_t_min 0.894
_reflns_odcompleteness_completeness 99.97
_reflns_odcompleteness_iscentric 1
_reflns_odcompleteness_theta 66.97
_olex2_refinement_description
;
1. Fixed Uiso
 At 1.2 times of:
  All C(H) groups, All C(H,H) groups
 At 1.5 times of:
  All C(H,H,H) groups
2. Restrained distances
 C11-C10 \\sim C11-C10A
 with sigma of 0.02
 C9A-C10A \\sim C9-C10
 with sigma of 0.02
 C9-C8 \\sim C9A-C8
 with sigma of 0.02
 C26A-C10A \\sim C26-C10
 with sigma of 0.02
 N3A-C26A \\sim N3-C26
 with sigma of 0.02
 N3A-C27A \\sim N3-C27
 with sigma of 0.02
 C36-C27 \\sim C36A-C27A
 with sigma of 0.02
 C36-C35 \\sim C36A-C35A
 with sigma of 0.02
 C35-C34 \\sim C35A-C34A
 with sigma of 0.02
 C34-C33 \\sim C34A-C33A
 with sigma of 0.02
 C33A-C32A \\sim C33-C32
 with sigma of 0.02
 C32A-C31A \\sim C32-C31
 with sigma of 0.02
 C31A-C30A \\sim C31-C30
 with sigma of 0.02
 C30-C29 \\sim C30A-C29A
 with sigma of 0.02
 C29A-C28A \\sim C29-C28
 with sigma of 0.02
 C28A-C27A \\sim C28-C27
 with sigma of 0.02
3. Uiso/Uaniso restraints and constraints
C10A \\sim C9A \\sim C26A \\sim N3A \\sim C27A \\sim C28A \\sim C29A \\sim C30A
\\sim C31A \\sim C36A \\sim C35A \\sim C34A \\sim C33A \\sim C32A: within 2A
with sigma of 0.01 and sigma for terminal atoms of 0.02
4. Rigid body (RIGU) restrains
 C10A, C9A, C26A, N3A, C27A, C28A, C29A, C30A, C31A, C36A, C35A, C34A, C33A,
 C32A
 with sigma for 1-2 distances of 0.004 and sigma for 1-3 distances of 0.004
5. Others
 Sof(C10A)=Sof(C9A)=Sof(H9A)=Sof(C26A)=Sof(H26A)=Sof(N3A)=Sof(C27A)=Sof(C28A)=
 Sof(H28A)=Sof(C29A)=Sof(H29A)=Sof(C30A)=Sof(H30A)=Sof(C31A)=Sof(C36A)=
 Sof(C35A)=Sof(H35A)=Sof(C34A)=Sof(H34A)=Sof(C33A)=Sof(H33A)=Sof(C32A)=
 Sof(H32A)=1-FVAR(1)
 Sof(N3)=Sof(C9)=Sof(H9)=Sof(C10)=Sof(C26)=Sof(H26)=Sof(C27)=Sof(C28)=Sof(H28)=
 Sof(C29)=Sof(H29)=Sof(C30)=Sof(H30)=Sof(C31)=Sof(C32)=Sof(H32)=Sof(C33)=
 Sof(H33)=Sof(C34)=Sof(H34)=Sof(C35)=Sof(H35)=Sof(C36)=FVAR(1)
6.a Ternary CH refined with riding coordinates:
 C21(H21)
6.b Secondary CH2 refined with riding coordinates:
 C22(H22a,H22b), C23(H23a,H23b), C24(H24a,H24b), C47(H47a,H47b), C48(H48a,
 H48b), C49(H49a,H49b), C50(H50a,H50b)
6.c Aromatic/amide H refined with riding coordinates:
 C2(H2), C4(H4), C7(H7), C9(H9), C26(H26), C28(H28), C29(H29), C30(H30),
 C32(H32), C33(H33), C34(H34), C35(H35), C38(H38), C39(H39), C40(H40), C42(H42),
  C43(H43), C44(H44), C45(H45), C9A(H9A), C26A(H26A), C28A(H28A), C29A(H29A),
 C30A(H30A), C35A(H35A), C34A(H34A), C33A(H33A), C32A(H32A)
6.d Idealised Me refined as rotating group:
 C14(H14a,H14b,H14c), C15(H15a,H15b,H15c), C16(H16a,H16b,H16c), C18(H18a,H18b,
 H18c), C19(H19a,H19b,H19c), C20(H20a,H20b,H20c), C25(H25a,H25b,H25c)
;
_olex2_exptl_crystal_mounting_method "'in fomblin film on a micromount"
_olex2_submission_special_instructions 'No special instructions were received'
_oxdiff_exptl_absorpt_empirical_details
;
Empirical correction (ABSPACK) includes:
- Absorption correction using spherical harmonics
- Frame scaling
;
_oxdiff_exptl_absorpt_empirical_full_max 1.535
_oxdiff_exptl_absorpt_empirical_full_min 0.787

loop_
_space_group_symop_operation_xyz
'x, y, z'
'-x+1/2, y+1/2, -z+1/2'
'-x, -y, -z'
'x-1/2, -y-1/2, z-1/2'

loop_
_atom_site_label
_atom_site_type_symbol
_atom_site_fract_x
_atom_site_fract_y
_atom_site_fract_z
_atom_site_U_iso_or_equiv
_atom_site_adp_type
_atom_site_occupancy
_atom_site_site_symmetry_order
_atom_site_calc_flag
_atom_site_refinement_flags_posn
_atom_site_refinement_flags_adp
_atom_site_refinement_flags_occupancy
_atom_site_disorder_assembly
_atom_site_disorder_group
O1 O 0.88264(8) 0.24399(5) 0.77081(8) 0.0345(3) Uani 1 1 d . . . . .
N1 N 0.61251(9) 0.29490(6) 0.67177(9) 0.0282(3) Uani 1 1 d . . . . .
N2 N 0.69794(9) 0.17994(6) 0.61136(9) 0.0295(3) Uani 1 1 d . . . . .
N3 N 0.79337(10) 0.37793(6) 0.73336(10) 0.0263(4) Uani 0.870(3) 1 d D . P A 1
C1 C 0.53072(11) 0.19015(7) 0.64020(11) 0.0294(3) Uani 1 1 d . . . . .
C2 C 0.43780(11) 0.16013(7) 0.61270(11) 0.0301(3) Uani 1 1 d . . . . .
H2 H 0.437765 0.116427 0.609173 0.036 Uiso 1 1 calc R . . . .
C3 C 0.34363(11) 0.19075(7) 0.58974(10) 0.0283(3) Uani 1 1 d . . . . .
C4 C 0.34462(11) 0.25483(7) 0.59269(10) 0.0275(3) Uani 1 1 d . . . . .
H4 H 0.282495 0.276973 0.576352 0.033 Uiso 1 1 calc R . . . .
C5 C 0.43629(10) 0.28668(7) 0.61949(10) 0.0251(3) Uani 1 1 d . . . . .
C6 C 0.46221(10) 0.35094(6) 0.63212(10) 0.0251(3) Uani 1 1 d . . . . .
C7 C 0.40552(11) 0.40484(7) 0.61893(11) 0.0285(3) Uani 1 1 d . . . . .
H7 H 0.333817 0.402490 0.595676 0.034 Uiso 1 1 calc R . . . .
C8 C 0.45171(12) 0.46238(7) 0.63913(11) 0.0320(3) Uani 1 1 d D . . . .
C9 C 0.55578(15) 0.46412(9) 0.67711(16) 0.0285(4) Uani 0.870(3) 1 d D . P A 1
H9 H 0.587317 0.502880 0.695333 0.034 Uiso 0.870(3) 1 calc R . P A 1
C10 C 0.61683(15) 0.41121(10) 0.68993(15) 0.0255(5) Uani 0.870(3) 1 d D . P A 1
C11 C 0.57014(10) 0.35234(7) 0.66503(10) 0.0270(3) Uani 1 1 d D . . . .
C12 C 0.53018(10) 0.25500(7) 0.64472(10) 0.0258(3) Uani 1 1 d . . . . .
C13 C 0.24204(12) 0.15604(7) 0.55998(12) 0.0347(3) Uani 1 1 d . . . . .
C14 C 0.25514(14) 0.08696(8) 0.58151(16) 0.0491(5) Uani 1 1 d . . . . .
H14A H 0.294682 0.068546 0.540316 0.074 Uiso 1 1 calc GR . . . .
H14B H 0.188355 0.067262 0.567922 0.074 Uiso 1 1 calc GR . . . .
H14C H 0.290760 0.080873 0.650081 0.074 Uiso 1 1 calc GR . . . .
C15 C 0.16941(14) 0.18108(8) 0.61648(15) 0.0459(4) Uani 1 1 d . . . . .
H15A H 0.200284 0.176682 0.686422 0.069 Uiso 1 1 calc GR . . . .
H15B H 0.105695 0.157889 0.598519 0.069 Uiso 1 1 calc GR . . . .
H15C H 0.155753 0.224707 0.600681 0.069 Uiso 1 1 calc GR . . . .
C16 C 0.19496(13) 0.16548(10) 0.45102(14) 0.0496(5) Uani 1 1 d . . . . .
H16A H 0.181907 0.209437 0.437743 0.074 Uiso 1 1 calc GR . . . .
H16B H 0.131017 0.142626 0.431104 0.074 Uiso 1 1 calc GR . . . .
H16C H 0.241817 0.150425 0.414479 0.074 Uiso 1 1 calc GR . . . .
C17 C 0.39003(13) 0.52240(7) 0.62577(13) 0.0402(4) Uani 1 1 d . . . . .
C18 C 0.28700(17) 0.51425(10) 0.5525(2) 0.0799(9) Uani 1 1 d . . . . .
H18A H 0.296834 0.497754 0.491496 0.120 Uiso 1 1 calc GR . . . .
H18B H 0.252632 0.554201 0.540055 0.120 Uiso 1 1 calc GR . . . .
H18C H 0.245492 0.485577 0.578814 0.120 Uiso 1 1 calc GR . . . .
C19 C 0.3743(2) 0.54173(10) 0.72365(18) 0.0652(6) Uani 1 1 d . . . . .
H19A H 0.338593 0.508958 0.748572 0.098 Uiso 1 1 calc GR . . . .
H19B H 0.333999 0.579619 0.715645 0.098 Uiso 1 1 calc GR . . . .
H19C H 0.440338 0.549040 0.769713 0.098 Uiso 1 1 calc GR . . . .
C20 C 0.44582(16) 0.57369(8) 0.58685(15) 0.0480(4) Uani 1 1 d . . . . .
H20A H 0.509489 0.583201 0.635136 0.072 Uiso 1 1 calc GR . . . .
H20B H 0.403164 0.610637 0.574195 0.072 Uiso 1 1 calc GR . . . .
H20C H 0.460513 0.560056 0.526337 0.072 Uiso 1 1 calc GR . . . .
C21 C 0.62891(12) 0.15381(7) 0.66672(11) 0.0315(3) Uani 1 1 d . . . . .
H21 H 0.613468 0.110165 0.645542 0.038 Uiso 1 1 calc R . . . .
C22 C 0.67912(13) 0.15411(8) 0.77710(11) 0.0357(3) Uani 1 1 d . . . . .
H22A H 0.742550 0.129794 0.789818 0.043 Uiso 1 1 calc R . . . .
H22B H 0.697719 0.197001 0.797899 0.043 Uiso 1 1 calc R . . . .
C23 C 0.61259(14) 0.12804(8) 0.83900(11) 0.0369(4) Uani 1 1 d . . . . .
H23A H 0.647749 0.134581 0.908383 0.044 Uiso 1 1 calc R . . . .
H23B H 0.548640 0.151894 0.824969 0.044 Uiso 1 1 calc R . . . .
C24 C 0.58630(15) 0.06007(8) 0.82392(13) 0.0430(4) Uani 1 1 d . . . . .
H24A H 0.649617 0.035561 0.839556 0.052 Uiso 1 1 calc R . . . .
H24B H 0.551196 0.052863 0.754704 0.052 Uiso 1 1 calc R . . . .
C25 C 0.51860(19) 0.03834(9) 0.88732(16) 0.0591(6) Uani 1 1 d . . . . .
H25A H 0.453973 0.060574 0.869052 0.089 Uiso 1 1 calc GR . . . .
H25B H 0.552306 0.046438 0.955810 0.089 Uiso 1 1 calc GR . . . .
H25C H 0.506031 -0.005965 0.877841 0.089 Uiso 1 1 calc GR . . . .
C26 C 0.72511(12) 0.42023(8) 0.72538(12) 0.0265(4) Uani 0.870(3) 1 d D . P A 1
H26 H 0.748053 0.460781 0.744463 0.032 Uiso 0.870(3) 1 calc R . P A 1
C27 C 0.89539(13) 0.39615(8) 0.77645(14) 0.0277(4) Uani 0.870(3) 1 d D . P A 1
C28 C 0.9231(2) 0.42247(15) 0.86757(18) 0.0336(6) Uani 0.870(3) 1 d D . P A 1
H28 H 0.872769 0.430706 0.901049 0.040 Uiso 0.870(3) 1 calc R . P A 1
C29 C 1.0256(2) 0.43740(11) 0.91199(16) 0.0379(5) Uani 0.870(3) 1 d D . P A 1
H29 H 1.043255 0.455012 0.975243 0.045 Uiso 0.870(3) 1 calc R . P A 1
C30 C 1.0990(2) 0.42682(14) 0.8651(2) 0.0358(6) Uani 0.870(3) 1 d D . P A 1
H30 H 1.167513 0.436982 0.895896 0.043 Uiso 0.870(3) 1 calc R . P A 1
C31 C 1.0737(3) 0.4007(3) 0.7705(4) 0.0312(7) Uani 0.870(3) 1 d D . P A 1
C32 C 1.14753(17) 0.38866(13) 0.7195(2) 0.0355(5) Uani 0.870(3) 1 d D . P A 1
H32 H 1.216516 0.398449 0.748826 0.043 Uiso 0.870(3) 1 calc R . P A 1
C33 C 1.12133(16) 0.36321(9) 0.62882(16) 0.0377(5) Uani 0.870(3) 1 d D . P A 1
H33 H 1.172177 0.355782 0.595617 0.045 Uiso 0.870(3) 1 calc R . P A 1
C34 C 1.01920(18) 0.34773(10) 0.58356(17) 0.0338(5) Uani 0.870(3) 1 d D . P A 1
H34 H 1.001988 0.330106 0.520323 0.041 Uiso 0.870(3) 1 calc R . P A 1
C35 C 0.9451(2) 0.35811(17) 0.6308(2) 0.0309(6) Uani 0.870(3) 1 d D . P A 1
H35 H 0.876611 0.347789 0.600077 0.037 Uiso 0.870(3) 1 calc R . P A 1
C36 C 0.97050(14) 0.38427(9) 0.72544(15) 0.0268(4) Uani 0.870(3) 1 d D . P A 1
C37 C 0.76324(11) 0.14132(8) 0.57693(11) 0.0324(3) Uani 1 1 d . . . . .
C38 C 0.78709(13) 0.08225(8) 0.61093(13) 0.0403(4) Uani 1 1 d . . . . .
H38 H 0.759548 0.066403 0.660783 0.048 Uiso 1 1 calc R . . . .
C39 C 0.85216(14) 0.04506(10) 0.57224(16) 0.0545(5) Uani 1 1 d . . . . .
H39 H 0.868715 0.004755 0.597349 0.065 Uiso 1 1 calc R . . . .
C40 C 0.89110(14) 0.06579(11) 0.50040(17) 0.0585(6) Uani 1 1 d . . . . .
H40 H 0.932578 0.039444 0.473830 0.070 Uiso 1 1 calc R . . . .
C41 C 0.87087(12) 0.12623(11) 0.46426(13) 0.0505(5) Uani 1 1 d . . . . .
C42 C 0.91098(14) 0.14943(15) 0.38907(15) 0.0655(7) Uani 1 1 d . . . . .
H42 H 0.950650 0.123103 0.360353 0.079 Uiso 1 1 calc R . . . .
C43 C 0.89416(15) 0.20828(16) 0.35706(14) 0.0715(8) Uani 1 1 d . . . . .
H43 H 0.922472 0.222701 0.306848 0.086 Uiso 1 1 calc R . . . .
C44 C 0.83462(14) 0.24838(13) 0.39804(13) 0.0598(6) Uani 1 1 d . . . . .
H44 H 0.823892 0.289801 0.376246 0.072 Uiso 1 1 calc R . . . .
C45 C 0.79246(12) 0.22696(10) 0.46959(12) 0.0443(4) Uani 1 1 d . . . . .
H45 H 0.752068 0.253864 0.496522 0.053 Uiso 1 1 calc R . . . .
C46 C 0.80806(11) 0.16559(9) 0.50389(11) 0.0375(4) Uani 1 1 d . . . . .
C47 C 0.91667(12) 0.24068(8) 0.87521(11) 0.0373(4) Uani 1 1 d . . . . .
H47A H 0.899370 0.200255 0.898830 0.045 Uiso 1 1 calc R . . . .
H47B H 0.885085 0.273611 0.905506 0.045 Uiso 1 1 calc R . . . .
C48 C 1.03072(12) 0.24915(7) 0.89901(11) 0.0322(3) Uani 1 1 d . . . . .
H48A H 1.065238 0.222692 0.954357 0.039 Uiso 1 1 calc R . . . .
H48B H 1.049493 0.292629 0.915477 0.039 Uiso 1 1 calc R . . . .
C49 C 1.05913(11) 0.22986(7) 0.80543(10) 0.0293(3) Uani 1 1 d . . . . .
H49A H 1.090911 0.264471 0.778951 0.035 Uiso 1 1 calc R . . . .
H49B H 1.106521 0.194496 0.817781 0.035 Uiso 1 1 calc R . . . .
C50 C 0.95815(11) 0.21200(7) 0.73582(11) 0.0317(3) Uani 1 1 d . . . . .
H50A H 0.955789 0.224864 0.668565 0.038 Uiso 1 1 calc R . . . .
H50B H 0.947575 0.166909 0.736669 0.038 Uiso 1 1 calc R . . . .
Li1 Li 0.7579(2) 0.28353(15) 0.7067(2) 0.0443(7) Uani 1 1 d . . . . .
C10A C 0.6311(9) 0.4021(6) 0.6611(12) 0.028(3) Uani 0.130(3) 1 d D U P A 2
C9A C 0.5674(9) 0.4538(7) 0.6504(12) 0.031(4) Uiso 0.130(3) 1 d D U P A 2
H9A H 0.602368 0.491555 0.649930 0.037 Uiso 0.130(3) 1 calc R . P A 2
C26A C 0.7388(8) 0.4030(5) 0.6670(10) 0.032(3) Uani 0.130(3) 1 d D U P A 2
H26A H 0.770347 0.442319 0.672387 0.038 Uiso 0.130(3) 1 calc R . P A 2
N3A N 0.7964(7) 0.3557(4) 0.6658(8) 0.035(2) Uani 0.130(3) 1 d D U P A 2
C27A C 0.9013(9) 0.3681(6) 0.6751(11) 0.041(3) Uani 0.130(3) 1 d D U P A 2
C28A C 0.9562(19) 0.3505(15) 0.611(2) 0.045(4) Uani 0.130(3) 1 d D U P A 2
H28A H 0.918061 0.329908 0.554811 0.054 Uiso 0.130(3) 1 calc R . P A 2
C29A C 1.0588(15) 0.3579(8) 0.6161(14) 0.047(3) Uani 0.130(3) 1 d D U P A 2
H29A H 1.088636 0.343740 0.566830 0.057 Uiso 0.130(3) 1 calc R . P A 2
C30A C 1.1121(15) 0.3872(11) 0.6974(16) 0.051(4) Uani 0.130(3) 1 d D U P A 2
H30A H 1.181472 0.397329 0.705590 0.061 Uiso 0.130(3) 1 calc R . P A 2
C31A C 1.062(3) 0.402(3) 0.770(3) 0.050(4) Uani 0.130(3) 1 d D U P A 2
C36A C 0.9588(14) 0.3970(8) 0.7591(12) 0.044(3) Uani 0.130(3) 1 d D U P A 2
C35A C 0.9176(19) 0.4149(13) 0.8354(17) 0.049(4) Uani 0.130(3) 1 d D U P A 2
H35A H 0.848198 0.407503 0.831992 0.059 Uiso 0.130(3) 1 calc R . P A 2
C34A C 0.9779(16) 0.4428(10) 0.9134(16) 0.059(4) Uani 0.130(3) 1 d D U P A 2
H34A H 0.948383 0.454231 0.964328 0.071 Uiso 0.130(3) 1 calc R . P A 2
C33A C 1.0811(15) 0.4563(10) 0.9260(15) 0.065(4) Uani 0.130(3) 1 d D U P A 2
H33A H 1.121672 0.476805 0.981614 0.079 Uiso 0.130(3) 1 calc R . P A 2
C32A C 1.117(2) 0.4370(14) 0.8500(19) 0.061(4) Uani 0.130(3) 1 d D U P A 2
H32A H 1.184741 0.447763 0.851349 0.073 Uiso 0.130(3) 1 calc R . P A 2

loop_
_atom_site_aniso_label
_atom_site_aniso_U_11
_atom_site_aniso_U_22
_atom_site_aniso_U_33
_atom_site_aniso_U_23
_atom_site_aniso_U_13
_atom_site_aniso_U_12
O1 0.0264(5) 0.0449(6) 0.0312(5) 0.0073(5) 0.0059(4) 0.0064(5)
N1 0.0239(6) 0.0300(6) 0.0310(6) 0.0040(5) 0.0078(5) -0.0026(5)
N2 0.0273(6) 0.0360(7) 0.0266(6) 0.0020(5) 0.0099(5) 0.0041(5)
N3 0.0220(7) 0.0303(7) 0.0276(8) 0.0021(6) 0.0081(5) -0.0014(5)
C1 0.0291(7) 0.0307(7) 0.0302(7) 0.0000(6) 0.0110(6) -0.0003(6)
C2 0.0339(8) 0.0271(7) 0.0323(7) -0.0036(6) 0.0137(6) -0.0038(6)
C3 0.0275(7) 0.0322(7) 0.0284(7) -0.0070(6) 0.0133(6) -0.0064(6)
C4 0.0229(7) 0.0320(7) 0.0298(7) -0.0059(6) 0.0105(5) -0.0019(5)
C5 0.0251(7) 0.0289(7) 0.0237(6) -0.0035(5) 0.0106(5) -0.0021(5)
C6 0.0233(7) 0.0289(7) 0.0246(6) -0.0015(5) 0.0088(5) -0.0041(5)
C7 0.0242(7) 0.0300(7) 0.0319(7) -0.0030(6) 0.0085(6) -0.0016(6)
C8 0.0321(8) 0.0286(7) 0.0343(8) -0.0010(6) 0.0067(6) -0.0018(6)
C9 0.0307(9) 0.0233(9) 0.0316(10) -0.0047(8) 0.0083(8) -0.0034(7)
C10 0.0224(9) 0.0289(10) 0.0266(11) -0.0003(8) 0.0087(7) -0.0023(7)
C11 0.0229(7) 0.0297(7) 0.0283(7) 0.0037(6) 0.0063(5) -0.0024(5)
C12 0.0248(7) 0.0298(7) 0.0247(7) -0.0002(5) 0.0100(5) -0.0020(5)
C13 0.0299(8) 0.0355(8) 0.0432(9) -0.0126(7) 0.0177(7) -0.0099(6)
C14 0.0438(10) 0.0379(9) 0.0733(13) -0.0150(9) 0.0287(9) -0.0158(8)
C15 0.0388(9) 0.0424(9) 0.0669(12) -0.0162(8) 0.0324(9) -0.0135(7)
C16 0.0316(8) 0.0693(13) 0.0473(10) -0.0148(9) 0.0095(7) -0.0176(8)
C17 0.0384(9) 0.0288(8) 0.0522(10) -0.0015(7) 0.0094(7) 0.0001(7)
C18 0.0509(12) 0.0351(10) 0.130(2) 0.0066(12) -0.0192(14) 0.0072(9)
C19 0.0834(16) 0.0499(12) 0.0783(15) 0.0081(11) 0.0496(13) 0.0204(11)
C20 0.0614(12) 0.0287(8) 0.0571(11) 0.0015(8) 0.0211(9) 0.0040(8)
C21 0.0330(8) 0.0323(8) 0.0301(7) 0.0020(6) 0.0096(6) 0.0004(6)
C22 0.0389(8) 0.0377(8) 0.0297(8) 0.0029(6) 0.0073(6) -0.0031(7)
C23 0.0474(9) 0.0373(8) 0.0273(7) 0.0022(6) 0.0118(7) -0.0017(7)
C24 0.0602(11) 0.0355(9) 0.0358(8) 0.0008(7) 0.0171(8) -0.0017(8)
C25 0.0916(16) 0.0431(10) 0.0527(11) -0.0070(9) 0.0367(11) -0.0217(11)
C26 0.0251(8) 0.0279(8) 0.0275(9) -0.0005(7) 0.0085(6) -0.0032(6)
C27 0.0232(9) 0.0302(9) 0.0288(10) 0.0030(7) 0.0053(7) -0.0012(7)
C28 0.0249(11) 0.0448(13) 0.0298(13) -0.0014(11) 0.0046(11) -0.0030(9)
C29 0.0281(12) 0.0466(12) 0.0343(10) -0.0023(8) -0.0001(10) -0.0043(10)
C30 0.0264(12) 0.0403(14) 0.0369(12) 0.0065(10) 0.0018(8) 0.0003(9)
C31 0.0204(14) 0.0302(12) 0.0408(12) 0.0089(9) 0.0042(10) -0.0014(12)
C32 0.0215(11) 0.0350(10) 0.0491(13) 0.0076(9) 0.0075(9) 0.0000(10)
C33 0.0279(11) 0.0384(10) 0.0514(12) 0.0054(9) 0.0188(9) 0.0013(8)
C34 0.0295(12) 0.0358(11) 0.0387(11) 0.0017(8) 0.0135(9) -0.0001(9)
C35 0.0242(11) 0.0325(13) 0.0379(14) 0.0045(9) 0.0114(9) 0.0000(9)
C36 0.0206(9) 0.0268(10) 0.0326(10) 0.0064(7) 0.0066(8) 0.0003(7)
C37 0.0228(7) 0.0441(9) 0.0268(7) -0.0082(6) 0.0004(5) 0.0029(6)
C38 0.0329(8) 0.0411(9) 0.0416(9) -0.0096(7) -0.0002(7) 0.0052(7)
C39 0.0374(9) 0.0510(11) 0.0667(13) -0.0228(10) -0.0015(9) 0.0098(8)
C40 0.0309(9) 0.0725(14) 0.0685(13) -0.0363(11) 0.0065(9) 0.0060(9)
C41 0.0221(7) 0.0891(15) 0.0382(9) -0.0273(10) 0.0038(7) -0.0043(8)
C42 0.0283(9) 0.128(2) 0.0423(11) -0.0312(13) 0.0127(8) -0.0117(11)
C43 0.0329(10) 0.156(3) 0.0282(9) -0.0081(13) 0.0122(8) -0.0227(13)
C44 0.0328(9) 0.1111(19) 0.0341(9) 0.0155(10) 0.0063(7) -0.0099(10)
C45 0.0249(7) 0.0798(13) 0.0274(8) 0.0063(8) 0.0055(6) -0.0018(8)
C46 0.0202(7) 0.0637(11) 0.0262(7) -0.0093(7) 0.0017(6) 0.0001(7)
C47 0.0354(8) 0.0478(9) 0.0302(8) 0.0039(7) 0.0115(6) 0.0062(7)
C48 0.0339(8) 0.0334(8) 0.0273(7) -0.0023(6) 0.0046(6) 0.0037(6)
C49 0.0279(7) 0.0310(7) 0.0284(7) -0.0012(6) 0.0065(6) 0.0013(6)
C50 0.0308(7) 0.0350(8) 0.0275(7) -0.0012(6) 0.0042(6) 0.0020(6)
Li1 0.0273(13) 0.0524(17) 0.0535(17) 0.0194(14) 0.0109(12) 0.0044(12)
C10A 0.027(5) 0.029(5) 0.033(6) 0.015(5) 0.014(4) 0.002(4)
C26A 0.029(4) 0.028(4) 0.041(6) 0.004(4) 0.012(4) -0.005(3)
N3A 0.029(4) 0.031(4) 0.043(5) 0.001(4) 0.009(4) -0.001(3)
C27A 0.034(5) 0.036(5) 0.055(6) 0.014(4) 0.013(4) 0.002(4)
C28A 0.035(6) 0.042(7) 0.060(7) 0.014(6) 0.016(5) 0.003(5)
C29A 0.031(7) 0.046(7) 0.067(7) 0.017(5) 0.016(5) 0.004(6)
C30A 0.032(7) 0.051(7) 0.070(8) 0.019(6) 0.013(5) 0.000(6)
C31A 0.036(6) 0.049(7) 0.065(7) 0.020(6) 0.017(5) 0.003(6)
C36A 0.034(5) 0.043(6) 0.056(6) 0.018(5) 0.015(5) 0.002(4)
C35A 0.038(6) 0.056(8) 0.055(8) 0.011(6) 0.011(6) -0.003(6)
C34A 0.047(7) 0.066(7) 0.059(7) 0.014(6) 0.005(7) -0.009(7)
C33A 0.053(7) 0.068(7) 0.071(7) 0.012(6) 0.007(6) -0.004(6)
C32A 0.050(7) 0.056(8) 0.072(8) 0.017(7) 0.009(6) 0.002(6)

loop_
_atom_type_symbol
_atom_type_description
_atom_type_scat_dispersion_real
_atom_type_scat_dispersion_imag
_atom_type_scat_source
C C 0.0181 0.0091 'International Tables Vol C Tables 4.2.6.8 and 6.1.1.4'
H H 0.0000 0.0000 'International Tables Vol C Tables 4.2.6.8 and 6.1.1.4'
Li Li 0.0008 0.0003 'International Tables Vol C Tables 4.2.6.8 and 6.1.1.4'
N N 0.0311 0.0180 'International Tables Vol C Tables 4.2.6.8 and 6.1.1.4'
O O 0.0492 0.0322 'International Tables Vol C Tables 4.2.6.8 and 6.1.1.4'

loop_
_exptl_crystal_face_index_h
_exptl_crystal_face_index_k
_exptl_crystal_face_index_l
_exptl_crystal_face_perp_dist
4 -11 3 0.0607
9 -3 -3 0.0709
-3 12 -3 0.0561
-6 -8 6 0.0762
5 -8 3 0.0673
-4 -9 6 0.0772
-2 10 -6 0.0710
-8 5 -1 0.0754
9 1 -3 0.0777
6 0 4 0.0606
-5 1 -5 0.0809
2 11 5 0.0853
-2 3 9 0.0920
2 -5 -9 0.0750
-2 -11 -5 0.0741
0 -14 0 0.0529

loop_
_geom_angle_atom_site_label_1
_geom_angle_atom_site_label_2
_geom_angle_atom_site_label_3
_geom_angle
C47 O1 Li1 121.56(14)
C50 O1 C47 105.43(11)
C50 O1 Li1 132.99(13)
C11 N1 C12 104.55(11)
C11 N1 Li1 121.46(14)
C12 N1 Li1 133.91(14)
C21 N2 Li1 101.90(11)
C37 N2 C21 120.34(13)
C37 N2 Li1 123.21(11)
C26 N3 C27 116.30(15)
C26 N3 Li1 123.07(13)
C27 N3 Li1 119.90(13)
C2 C1 C12 117.78(14)
C2 C1 C21 120.68(14)
C12 C1 C21 121.52(13)
C1 C2 H2 118.1
C1 C2 C3 123.79(14)
C3 C2 H2 118.1
C2 C3 C13 122.45(13)
C4 C3 C2 117.62(13)
C4 C3 C13 119.92(13)
C3 C4 H4 119.8
C3 C4 C5 120.34(13)
C5 C4 H4 119.8
C4 C5 C6 133.59(13)
C4 C5 C12 121.20(13)
C12 C5 C6 105.17(12)
C7 C6 C5 133.59(13)
C7 C6 C11 121.26(13)
C11 C6 C5 105.16(12)
C6 C7 H7 119.3
C6 C7 C8 121.33(13)
C8 C7 H7 119.3
C7 C8 C17 121.98(14)
C7 C8 C9A 107.8(6)
C9 C8 C7 117.95(15)
C9 C8 C17 119.98(15)
C17 C8 C9A 128.6(6)
C8 C9 H9 118.5
C8 C9 C10 122.94(17)
C10 C9 H9 118.5
C9 C10 C11 119.17(17)
C9 C10 C26 116.98(17)
C11 C10 C26 123.82(18)
N1 C11 C6 112.70(12)
N1 C11 C10 130.08(14)
N1 C11 C10A 118.0(6)
C6 C11 C10 117.15(14)
C10A C11 C6 126.1(6)
N1 C12 C1 128.37(13)
N1 C12 C5 112.40(12)
C1 C12 C5 119.23(13)
C14 C13 C3 111.98(14)
C15 C13 C3 110.04(12)
C15 C13 C14 107.49(14)
C15 C13 C16 109.05(15)
C16 C13 C3 108.94(13)
C16 C13 C14 109.29(15)
C13 C14 H14A 109.5
C13 C14 H14B 109.5
C13 C14 H14C 109.5
H14A C14 H14B 109.5
H14A C14 H14C 109.5
H14B C14 H14C 109.5
C13 C15 H15A 109.5
C13 C15 H15B 109.5
C13 C15 H15C 109.5
H15A C15 H15B 109.5
H15A C15 H15C 109.5
H15B C15 H15C 109.5
C13 C16 H16A 109.5
C13 C16 H16B 109.5
C13 C16 H16C 109.5
H16A C16 H16B 109.5
H16A C16 H16C 109.5
H16B C16 H16C 109.5
C18 C17 C8 111.36(14)
C18 C17 C20 107.05(17)
C19 C17 C8 108.87(15)
C19 C17 C18 109.5(2)
C19 C17 C20 109.41(16)
C20 C17 C8 110.66(14)
C17 C18 H18A 109.5
C17 C18 H18B 109.5
C17 C18 H18C 109.5
H18A C18 H18B 109.5
H18A C18 H18C 109.5
H18B C18 H18C 109.5
C17 C19 H19A 109.5
C17 C19 H19B 109.5
C17 C19 H19C 109.5
H19A C19 H19B 109.5
H19A C19 H19C 109.5
H19B C19 H19C 109.5
C17 C20 H20A 109.5
C17 C20 H20B 109.5
C17 C20 H20C 109.5
H20A C20 H20B 109.5
H20A C20 H20C 109.5
H20B C20 H20C 109.5
N2 C21 C1 108.10(12)
N2 C21 H21 108.3
N2 C21 C22 111.27(12)
C1 C21 H21 108.3
C1 C21 C22 112.43(13)
C22 C21 H21 108.3
C21 C22 H22A 108.7
C21 C22 H22B 108.7
H22A C22 H22B 107.6
C23 C22 C21 114.35(13)
C23 C22 H22A 108.7
C23 C22 H22B 108.7
C22 C23 H23A 108.4
C22 C23 H23B 108.4
H23A C23 H23B 107.5
C24 C23 C22 115.56(14)
C24 C23 H23A 108.4
C24 C23 H23B 108.4
C23 C24 H24A 109.2
C23 C24 H24B 109.2
C23 C24 C25 111.95(15)
H24A C24 H24B 107.9
C25 C24 H24A 109.2
C25 C24 H24B 109.2
C24 C25 H25A 109.5
C24 C25 H25B 109.5
C24 C25 H25C 109.5
H25A C25 H25B 109.5
H25A C25 H25C 109.5
H25B C25 H25C 109.5
N3 C26 C10 125.68(16)
N3 C26 H26 117.2
C10 C26 H26 117.2
N3 C27 C36 118.88(17)
C28 C27 N3 121.28(19)
C28 C27 C36 119.79(19)
C27 C28 H28 119.5
C27 C28 C29 120.9(2)
C29 C28 H28 119.5
C28 C29 H29 119.6
C30 C29 C28 120.8(2)
C30 C29 H29 119.6
C29 C30 H30 119.9
C29 C30 C31 120.3(3)
C31 C30 H30 119.9
C30 C31 C36 119.5(3)
C32 C31 C30 122.1(3)
C32 C31 C36 118.3(3)
C31 C32 H32 119.5
C33 C32 C31 121.0(2)
C33 C32 H32 119.5
C32 C33 H33 119.6
C32 C33 C34 120.76(19)
C34 C33 H33 119.6
C33 C34 H34 119.9
C35 C34 C33 120.2(2)
C35 C34 H34 119.9
C34 C35 H35 120.0
C34 C35 C36 120.1(3)
C36 C35 H35 120.0
C27 C36 C31 118.7(2)
C35 C36 C27 121.66(19)
C35 C36 C31 119.6(2)
N2 C37 C46 117.60(14)
C38 C37 N2 123.14(15)
C38 C37 C46 119.25(15)
C37 C38 H38 119.7
C37 C38 C39 120.58(19)
C39 C38 H38 119.7
C38 C39 H39 119.4
C40 C39 C38 121.2(2)
C40 C39 H39 119.4
C39 C40 H40 119.7
C39 C40 C41 120.61(18)
C41 C40 H40 119.7
C40 C41 C42 121.9(2)
C40 C41 C46 119.58(19)
C42 C41 C46 118.5(2)
C41 C42 H42 119.2
C43 C42 C41 121.6(2)
C43 C42 H42 119.2
C42 C43 H43 119.8
C42 C43 C44 120.4(2)
C44 C43 H43 119.8
C43 C44 H44 120.2
C45 C44 C43 119.6(2)
C45 C44 H44 120.2
C44 C45 H45 119.4
C44 C45 C46 121.29(19)
C46 C45 H45 119.4
C41 C46 C37 118.67(18)
C45 C46 C37 122.71(15)
C45 C46 C41 118.61(17)
O1 C47 H47A 110.7
O1 C47 H47B 110.7
O1 C47 C48 105.17(12)
H47A C47 H47B 108.8
C48 C47 H47A 110.7
C48 C47 H47B 110.7
C47 C48 H48A 110.9
C47 C48 H48B 110.9
C47 C48 C49 104.42(12)
H48A C48 H48B 108.9
C49 C48 H48A 110.9
C49 C48 H48B 110.9
C48 C49 H49A 110.9
C48 C49 H49B 110.9
H49A C49 H49B 109.0
C50 C49 C48 104.06(12)
C50 C49 H49A 110.9
C50 C49 H49B 110.9
O1 C50 C49 105.15(12)
O1 C50 H50A 110.7
O1 C50 H50B 110.7
C49 C50 H50A 110.7
C49 C50 H50B 110.7
H50A C50 H50B 108.8
O1 Li1 N1 155.11(18)
O1 Li1 N2 88.97(13)
O1 Li1 N3 102.39(15)
N1 Li1 N2 79.41(12)
N1 Li1 N3 95.42(14)
N3 Li1 N2 160.24(15)
N3A Li1 O1 104.3(3)
N3A Li1 N1 100.0(3)
N3A Li1 N2 130.7(4)
C11 C10A C9A 105.6(10)
C11 C10A C26A 128.6(11)
C9A C10A C26A 125.8(11)
C8 C9A H9A 113.2
C10A C9A C8 133.7(12)
C10A C9A H9A 113.2
C10A C26A H26A 116.6
N3A C26A C10A 126.7(11)
N3A C26A H26A 116.6
C26A N3A Li1 117.1(8)
C26A N3A C27A 116.5(10)
C27A N3A Li1 120.3(8)
C28A C27A N3A 126.3(17)
C28A C27A C36A 114.2(17)
C36A C27A N3A 119.4(14)
C27A C28A H28A 114.7
C27A C28A C29A 131(2)
C29A C28A H28A 114.7
C28A C29A H29A 123.0
C30A C29A C28A 114(2)
C30A C29A H29A 123.0
C29A C30A H30A 120.7
C29A C30A C31A 119(2)
C31A C30A H30A 120.7
C36A C31A C30A 125(3)
C36A C31A C32A 117(3)
C32A C31A C30A 117(3)
C27A C36A C35A 122.6(19)
C31A C36A C27A 117.6(19)
C31A C36A C35A 119(2)
C36A C35A H35A 120.6
C34A C35A C36A 119(2)
C34A C35A H35A 120.6
C35A C34A H34A 117.3
C35A C34A C33A 125(2)
C33A C34A H34A 117.3
C34A C33A H33A 123.6
C32A C33A C34A 113(2)
C32A C33A H33A 123.6
C31A C32A H32A 117.2
C33A C32A C31A 126(3)
C33A C32A H32A 117.2

loop_
_geom_bond_atom_site_label_1
_geom_bond_atom_site_label_2
_geom_bond_distance
O1 C47 1.4395(18)
O1 C50 1.4356(18)
O1 Li1 1.914(3)
N1 C11 1.3675(19)
N1 C12 1.3919(18)
N1 Li1 1.933(3)
N2 C21 1.4895(19)
N2 C37 1.4020(19)
N2 Li1 2.644(4)
N3 C26 1.292(2)
N3 C27 1.425(2)
N3 Li1 2.117(4)
C1 C2 1.389(2)
C1 C12 1.409(2)
C1 C21 1.517(2)
C2 H2 0.9500
C2 C3 1.408(2)
C3 C4 1.392(2)
C3 C13 1.538(2)
C4 H4 0.9500
C4 C5 1.3938(19)
C5 C6 1.439(2)
C5 C12 1.417(2)
C6 C7 1.389(2)
C6 C11 1.4262(19)
C7 H7 0.9500
C7 C8 1.395(2)
C8 C9 1.384(2)
C8 C17 1.536(2)
C8 C9A 1.558(12)
C9 H9 0.9500
C9 C10 1.403(3)
C10 C11 1.431(2)
C10 C26 1.446(2)
C11 C10A 1.373(12)
C13 C14 1.532(2)
C13 C15 1.530(2)
C13 C16 1.531(3)
C14 H14A 0.9800
C14 H14B 0.9800
C14 H14C 0.9800
C15 H15A 0.9800
C15 H15B 0.9800
C15 H15C 0.9800
C16 H16A 0.9800
C16 H16B 0.9800
C16 H16C 0.9800
C17 C18 1.529(3)
C17 C19 1.523(3)
C17 C20 1.532(2)
C18 H18A 0.9800
C18 H18B 0.9800
C18 H18C 0.9800
C19 H19A 0.9800
C19 H19B 0.9800
C19 H19C 0.9800
C20 H20A 0.9800
C20 H20B 0.9800
C20 H20C 0.9800
C21 H21 1.0000
C21 C22 1.543(2)
C22 H22A 0.9900
C22 H22B 0.9900
C22 C23 1.529(2)
C23 H23A 0.9900
C23 H23B 0.9900
C23 C24 1.521(2)
C24 H24A 0.9900
C24 H24B 0.9900
C24 C25 1.525(3)
C25 H25A 0.9800
C25 H25B 0.9800
C25 H25C 0.9800
C26 H26 0.9500
C27 C28 1.378(3)
C27 C36 1.426(3)
C28 H28 0.9500
C28 C29 1.415(3)
C29 H29 0.9500
C29 C30 1.361(4)
C30 H30 0.9500
C30 C31 1.419(4)
C31 C32 1.411(4)
C31 C36 1.434(4)
C32 H32 0.9500
C32 C33 1.364(3)
C33 H33 0.9500
C33 C34 1.416(3)
C34 H34 0.9500
C34 C35 1.372(3)
C35 H35 0.9500
C35 C36 1.420(3)
C37 C38 1.379(2)
C37 C46 1.437(2)
C38 H38 0.9500
C38 C39 1.414(2)
C39 H39 0.9500
C39 C40 1.347(3)
C40 H40 0.9500
C40 C41 1.410(3)
C41 C42 1.416(3)
C41 C46 1.427(2)
C42 H42 0.9500
C42 C43 1.356(4)
C43 H43 0.9500
C43 C44 1.417(4)
C44 H44 0.9500
C44 C45 1.375(2)
C45 H45 0.9500
C45 C46 1.416(3)
C47 H47A 0.9900
C47 H47B 0.9900
C47 C48 1.517(2)
C48 H48A 0.9900
C48 H48B 0.9900
C48 C49 1.540(2)
C49 H49A 0.9900
C49 H49B 0.9900
C49 C50 1.524(2)
C50 H50A 0.9900
C50 H50B 0.9900
Li1 N3A 1.797(10)
C10A C9A 1.403(15)
C10A C26A 1.452(13)
C9A H9A 0.9500
C26A H26A 0.9500
C26A N3A 1.296(13)
N3A C27A 1.430(13)
C27A C28A 1.373(17)
C27A C36A 1.396(16)
C28A H28A 0.9500
C28A C29A 1.394(18)
C29A H29A 0.9500
C29A C30A 1.354(18)
C30A H30A 0.9500
C30A C31A 1.42(2)
C31A C36A 1.39(4)
C31A C32A 1.41(2)
C36A C35A 1.403(17)
C35A H35A 0.9500
C35A C34A 1.342(18)
C34A H34A 0.9500
C34A C33A 1.405(17)
C33A H33A 0.9500
C33A C32A 1.365(18)
C32A H32A 0.9500

loop_
_geom_torsion_atom_site_label_1
_geom_torsion_atom_site_label_2
_geom_torsion_atom_site_label_3
_geom_torsion_atom_site_label_4
_geom_torsion
O1 C47 C48 C49 -23.21(16)
O1 Li1 N3A C26A -144.7(9)
O1 Li1 N3A C27A 7.0(11)
N1 C11 C10A C9A 177.6(9)
N1 C11 C10A C26A -2.7(19)
N1 Li1 N3A C26A 29.5(10)
N1 Li1 N3A C27A -178.8(10)
N2 C21 C22 C23 179.85(13)
N2 C37 C38 C39 178.95(14)
N2 C37 C46 C41 -177.00(13)
N2 C37 C46 C45 3.0(2)
N2 Li1 N3A C26A 114.1(9)
N2 Li1 N3A C27A -94.2(11)
N3 C27 C28 C29 176.6(2)
N3 C27 C36 C31 -177.8(4)
N3 C27 C36 C35 3.7(3)
C1 C2 C3 C4 1.6(2)
C1 C2 C3 C13 -179.71(14)
C1 C21 C22 C23 58.43(18)
C2 C1 C12 N1 178.71(13)
C2 C1 C12 C5 -1.2(2)
C2 C1 C21 N2 130.27(14)
C2 C1 C21 C22 -106.51(16)
C2 C3 C4 C5 -1.3(2)
C2 C3 C13 C14 13.4(2)
C2 C3 C13 C15 132.87(16)
C2 C3 C13 C16 -107.63(17)
C3 C4 C5 C6 -177.86(14)
C3 C4 C5 C12 -0.3(2)
C4 C3 C13 C14 -168.00(14)
C4 C3 C13 C15 -48.5(2)
C4 C3 C13 C16 70.99(18)
C4 C5 C6 C7 -2.7(3)
C4 C5 C6 C11 177.25(15)
C4 C5 C12 N1 -178.36(12)
C4 C5 C12 C1 1.6(2)
C5 C6 C7 C8 178.68(15)
C5 C6 C11 N1 1.22(16)
C5 C6 C11 C10 -175.93(14)
C5 C6 C11 C10A 160.5(9)
C6 C5 C12 N1 -0.20(15)
C6 C5 C12 C1 179.77(12)
C6 C7 C8 C9 -2.9(2)
C6 C7 C8 C17 -179.47(14)
C6 C7 C8 C9A 13.9(6)
C6 C11 C10A C9A 19.3(16)
C6 C11 C10A C26A -161.0(11)
C7 C6 C11 N1 -178.82(13)
C7 C6 C11 C10 4.0(2)
C7 C6 C11 C10A -19.6(9)
C7 C8 C9 C10 4.3(3)
C7 C8 C17 C18 -23.6(3)
C7 C8 C17 C19 97.18(19)
C7 C8 C17 C20 -142.54(16)
C7 C8 C9A C10A -13.1(19)
C8 C9 C10 C11 -1.5(3)
C8 C9 C10 C26 176.67(19)
C9 C8 C17 C18 159.9(2)
C9 C8 C17 C19 -79.3(2)
C9 C8 C17 C20 41.0(2)
C9 C10 C11 N1 -179.23(17)
C9 C10 C11 C6 -2.7(3)
C9 C10 C26 N3 -173.47(18)
C11 N1 C12 C1 -179.04(14)
C11 N1 C12 C5 0.92(15)
C11 C6 C7 C8 -1.3(2)
C11 C10 C26 N3 4.6(3)
C11 C10A C9A C8 -3(2)
C11 C10A C26A N3A 9(2)
C12 N1 C11 C6 -1.32(16)
C12 N1 C11 C10 175.37(17)
C12 N1 C11 C10A -162.4(8)
C12 C1 C2 C3 -0.4(2)
C12 C1 C21 N2 -51.25(18)
C12 C1 C21 C22 71.97(18)
C12 C5 C6 C7 179.47(15)
C12 C5 C6 C11 -0.58(15)
C13 C3 C4 C5 -179.95(13)
C17 C8 C9 C10 -179.05(18)
C17 C8 C9A C10A -178.6(14)
C21 N2 C37 C38 -16.8(2)
C21 N2 C37 C46 164.22(13)
C21 C1 C2 C3 178.17(14)
C21 C1 C12 N1 0.2(2)
C21 C1 C12 C5 -179.77(13)
C21 C22 C23 C24 64.7(2)
C22 C23 C24 C25 -179.13(16)
C26 N3 C27 C28 56.2(3)
C26 N3 C27 C36 -126.57(18)
C26 C10 C11 N1 2.7(3)
C26 C10 C11 C6 179.30(16)
C27 N3 C26 C10 -175.76(17)
C27 C28 C29 C30 0.9(4)
C28 C27 C36 C31 -0.5(5)
C28 C27 C36 C35 -179.0(3)
C28 C29 C30 C31 0.2(6)
C29 C30 C31 C32 -179.7(5)
C29 C30 C31 C36 -1.3(8)
C30 C31 C32 C33 179.7(5)
C30 C31 C36 C27 1.5(8)
C30 C31 C36 C35 180.0(5)
C31 C32 C33 C34 -0.4(5)
C32 C31 C36 C27 179.9(4)
C32 C31 C36 C35 -1.6(8)
C32 C33 C34 C35 -0.1(4)
C33 C34 C35 C36 -0.2(5)
C34 C35 C36 C27 179.5(2)
C34 C35 C36 C31 1.1(6)
C36 C27 C28 C29 -0.7(4)
C36 C31 C32 C33 1.3(8)
C37 N2 C21 C1 -144.60(13)
C37 N2 C21 C22 91.48(16)
C37 C38 C39 C40 -1.1(3)
C38 C37 C46 C41 4.0(2)
C38 C37 C46 C45 -176.00(15)
C38 C39 C40 C41 2.4(3)
C39 C40 C41 C42 179.76(17)
C39 C40 C41 C46 -0.4(3)
C40 C41 C42 C43 -177.63(18)
C40 C41 C46 C37 -2.8(2)
C40 C41 C46 C45 177.20(15)
C41 C42 C43 C44 -0.5(3)
C42 C41 C46 C37 177.06(15)
C42 C41 C46 C45 -2.9(2)
C42 C43 C44 C45 -1.1(3)
C43 C44 C45 C46 0.6(3)
C44 C45 C46 C37 -178.53(16)
C44 C45 C46 C41 1.5(2)
C46 C37 C38 C39 -2.1(2)
C46 C41 C42 C43 2.5(3)
C47 O1 C50 C49 -39.01(15)
C47 C48 C49 C50 0.07(16)
C48 C49 C50 O1 23.16(15)
C50 O1 C47 C48 39.09(16)
Li1 O1 C47 C48 -142.24(15)
Li1 O1 C50 C49 142.54(17)
Li1 N1 C11 C6 176.05(15)
Li1 N1 C11 C10 -7.3(3)
Li1 N1 C11 C10A 15.0(8)
Li1 N1 C12 C1 4.1(3)
Li1 N1 C12 C5 -175.97(16)
Li1 N2 C21 C1 74.87(13)
Li1 N2 C21 C22 -49.05(14)
Li1 N2 C37 C38 115.14(16)
Li1 N2 C37 C46 -63.80(17)
Li1 N3 C26 C10 -5.6(3)
Li1 N3 C27 C28 -114.4(2)
Li1 N3 C27 C36 62.9(2)
Li1 N3A C27A C28A 84(2)
Li1 N3A C27A C36A -90.9(15)
C10A C26A N3A Li1 -25.6(19)
C10A C26A N3A C27A -178.4(14)
C9A C8 C17 C18 140.1(8)
C9A C8 C17 C19 -99.1(8)
C9A C8 C17 C20 21.1(8)
C9A C10A C26A N3A -171.5(15)
C26A C10A C9A C8 177.5(13)
C26A N3A C27A C28A -124(2)
C26A N3A C27A C36A 60.9(17)
N3A C27A C28A C29A -177(2)
N3A C27A C36A C31A 173(4)
N3A C27A C36A C35A 0(3)
C27A C28A C29A C30A 0(4)
C27A C36A C35A C34A -179.6(19)
C28A C27A C36A C31A -2(4)
C28A C27A C36A C35A -176(2)
C28A C29A C30A C31A 5(5)
C29A C30A C31A C36A -9(8)
C29A C30A C31A C32A -175(4)
C30A C31A C36A C27A 7(8)
C30A C31A C36A C35A -179(4)
C30A C31A C32A C33A 179(3)
C31A C36A C35A C34A 7(5)
C36A C27A C28A C29A -2(4)
C36A C31A C32A C33A 12(8)
C36A C35A C34A C33A 0(4)
C35A C34A C33A C32A -1(3)
C34A C33A C32A C31A -5(5)
C32A C31A C36A C27A 174(4)
C32A C31A C36A C35A -12(7)

loop_
_exptl_oxdiff_crystal_face_indexfrac_h
_exptl_oxdiff_crystal_face_indexfrac_k
_exptl_oxdiff_crystal_face_indexfrac_l
_exptl_oxdiff_crystal_face_x
_exptl_oxdiff_crystal_face_y
_exptl_oxdiff_crystal_face_z
3.9943 -11.0029 3.0007 0.1474 0.8757 0.4842
8.9949 -2.9821 -2.9991 0.1439 0.9147 -0.4702
-2.9942 12.0058 -3.0010 -0.2215 -0.8034 -0.5735
-6.0003 -8.0228 5.9999 0.0311 -0.1428 1.0001
4.9951 -7.9984 3.0001 -0.0198 0.8851 0.3079
-4.0015 -9.0196 5.9999 0.0223 0.0963 0.9521
-1.9958 10.0081 -5.9997 0.0973 -0.7507 -0.7210
-7.9949 4.9884 -1.0000 0.0734 -1.0260 0.0857
8.9966 1.0212 -2.9998 -0.0421 0.7887 -0.6442
5.9981 0.0096 3.9982 -0.5040 0.7749 -0.0229
-4.9982 0.9939 -4.9981 0.5143 -0.7406 -0.1293
2.0043 11.0099 4.9961 -0.9893 0.0513 -0.2554
-1.9970 2.9925 8.9966 -0.8446 0.0401 0.5274
1.9962 -4.9942 -8.9962 0.9376 0.0229 -0.4404
-2.0043 -11.0099 -4.9961 0.9893 -0.0513 0.2554
-0.0057 -14.0116 0.0026 0.6510 0.4409 0.6090
